data_4079438
loop_
_publ_author_name
'MacLeod, K. Cory'
'Patrick, Brian O.'
'Smith, Kevin M.'

_publ_section_title
;
 Oxidatively Induced Reductive Elimination from a Chromium(III) Bis(aryl)
 Complex
;
_journal_issue 18
_journal_name_full Organometallics
_journal_page_first 6681
_journal_paper_doi 10.1021/om300751z
_journal_volume 31
_journal_year 2012
_chemical_formula_sum 'C14 H17 Cr N'
_chemical_formula_weight 251.29
_chemical_name_systematic
;
 ?
;
_space_group_IT_number 14
_symmetry_cell_setting monoclinic
_symmetry_space_group_name_Hall '-P 2yn'
_symmetry_space_group_name_H-M 'P 1 21/n 1'
_atom_sites_solution_hydrogens geom
_atom_sites_solution_primary direct
_atom_sites_solution_secondary difmap
_audit_creation_method SHELXL-97
_cell_angle_alpha 90.00
_cell_angle_beta 99.188(5)
_cell_angle_gamma 90.00
_cell_formula_units_Z 4
_cell_length_a 6.1940(12)
_cell_length_b 12.771(3)
_cell_length_c 15.952(3)
_cell_measurement_reflns_used 6625
_cell_measurement_temperature 173(2)
_cell_measurement_theta_max 30.03
_cell_measurement_theta_min 2.59
_cell_volume 1245.7(4)
_computing_structure_refinement 'SHELXL-97 (Sheldrick, 2008)'
_diffrn_ambient_temperature 173(2)
_diffrn_measured_fraction_theta_full 0.999
_diffrn_measured_fraction_theta_max 0.999
_diffrn_measurement_device_type 'Bruker X8 APEX II'
_diffrn_measurement_method 'area detector'
_diffrn_radiation_monochromator graphite
_diffrn_radiation_source 'fine-focus sealed tube'
_diffrn_radiation_type MoK\a
_diffrn_radiation_wavelength 0.71073
_diffrn_reflns_av_R_equivalents 0.0378
_diffrn_reflns_av_sigmaI/netI 0.0370
_diffrn_reflns_limit_h_max 8
_diffrn_reflns_limit_h_min -8
_diffrn_reflns_limit_k_max 18
_diffrn_reflns_limit_k_min -16
_diffrn_reflns_limit_l_max 22
_diffrn_reflns_limit_l_min -22
_diffrn_reflns_number 14230
_diffrn_reflns_theta_full 30.07
_diffrn_reflns_theta_max 30.07
_diffrn_reflns_theta_min 2.05
_exptl_absorpt_coefficient_mu 0.890
_exptl_absorpt_correction_T_max 0.931
_exptl_absorpt_correction_T_min 0.864
_exptl_absorpt_correction_type multi-scan
_exptl_crystal_colour brown
_exptl_crystal_density_diffrn 1.340
_exptl_crystal_density_method 'not measured'
_exptl_crystal_description prismatic
_exptl_crystal_F_000 528
_exptl_crystal_size_max 0.125
_exptl_crystal_size_mid 0.085
_exptl_crystal_size_min 0.080
_refine_diff_density_max 0.986
_refine_diff_density_min -0.804
_refine_diff_density_rms 0.072
_refine_ls_extinction_method none
_refine_ls_goodness_of_fit_ref 1.025
_refine_ls_hydrogen_treatment constr
_refine_ls_matrix_type full
_refine_ls_number_parameters 145
_refine_ls_number_reflns 3648
_refine_ls_number_restraints 0
_refine_ls_restrained_S_all 1.025
_refine_ls_R_factor_all 0.0522
_refine_ls_R_factor_gt 0.0373
_refine_ls_shift/su_max 0.002
_refine_ls_shift/su_mean 0.000
_refine_ls_structure_factor_coef Fsqd
_refine_ls_weighting_details 'calc w=1/[\s^2^(Fo^2^)+(0.0349P)^2^+1.0659P] where P=(Fo^2^+2Fc^2^)/3'
_refine_ls_weighting_scheme calc
_refine_ls_wR_factor_gt 0.0836
_refine_ls_wR_factor_ref 0.0894
_reflns_number_gt 2934
_reflns_number_total 3648
_reflns_threshold_expression >2\s(I)
_cod_data_source_file om300751z_si_002.cif
_cod_data_source_block 1_CrII
_cod_depositor_comments
;
The following automatic conversions were performed:

'_symmetry_cell_setting' value 'Monoclinic' changed to 'monoclinic'
according to /home/saulius/struct/CIF-dictionaries/cif_core.dic
dictionary named 'cif_core.dic' version 2.4.2 from
2011-04-26.

'_exptl_absorpt_correction_type' value 'Multi-scan'
changed to 'multi-scan' according to
/home/saulius/struct/CIF-dictionaries/cif_core.dic dictionary named
'cif_core.dic' version 2.4.2 from 2011-04-26.

Automatic conversion script
Id: cif_fix_values 1891 2012-01-12 08:04:46Z andrius 
;
_cod_original_sg_symbol_H-M 'P 21/n'
_cod_database_code 4079438

loop_
_symmetry_equiv_pos_as_xyz
'x, y, z'
'-x+1/2, y+1/2, -z+1/2'
'-x, -y, -z'
'x-1/2, -y-1/2, z-1/2'

loop_
_atom_site_label
_atom_site_type_symbol
_atom_site_fract_x
_atom_site_fract_y
_atom_site_fract_z
_atom_site_U_iso_or_equiv
_atom_site_adp_type
_atom_site_occupancy
_atom_site_symmetry_multiplicity
_atom_site_calc_flag
_atom_site_refinement_flags
C1 C 0.9941(3) 0.07236(13) 0.77999(10) 0.0132(3) Uani 1 1 d .
C2 C 1.1596(3) 0.01128(14) 0.75398(10) 0.0157(3) Uani 1 1 d .
H006 H 1.1604 0.0026 0.6949 0.019 Uiso 1 1 calc R
C3 C 1.3229(3) -0.03721(14) 0.81113(11) 0.0171(3) Uani 1 1 d .
H013 H 1.4304 -0.0791 0.7909 0.021 Uiso 1 1 calc R
C4 C 1.3273(3) -0.02388(14) 0.89801(10) 0.0147(3) Uani 1 1 d .
H012 H 1.4379 -0.0567 0.9374 0.018 Uiso 1 1 calc R
C5 C 1.1694(3) 0.03761(13) 0.92681(10) 0.0126(3) Uani 1 1 d .
H008 H 1.1741 0.0485 0.9860 0.015 Uiso 1 1 calc R
C6 C 1.0039(3) 0.08328(13) 0.86879(10) 0.0114(3) Uani 1 1 d .
C7 C 0.8200(3) 0.14214(14) 0.89926(10) 0.0139(3) Uani 1 1 d .
H7A H 0.7038 0.0923 0.9087 0.017 Uiso 1 1 calc R
H7B H 0.8753 0.1767 0.9540 0.017 Uiso 1 1 calc R
C8 C 0.5048(3) 0.25196(15) 0.85049(11) 0.0181(3) Uani 1 1 d .
H8A H 0.4444 0.3048 0.8087 0.027 Uiso 1 1 calc R
H8B H 0.5125 0.2808 0.9078 0.027 Uiso 1 1 calc R
H8C H 0.4103 0.1900 0.8445 0.027 Uiso 1 1 calc R
C9 C 0.8685(3) 0.31644(15) 0.84786(13) 0.0239(4) Uani 1 1 d .
H9A H 1.0164 0.2980 0.8385 0.036 Uiso 1 1 calc R
H9B H 0.8742 0.3431 0.9058 0.036 Uiso 1 1 calc R
H9C H 0.8085 0.3705 0.8071 0.036 Uiso 1 1 calc R
C10 C 0.5145(3) 0.10413(16) 0.59336(11) 0.0233(4) Uani 1 1 d .
H10 H 0.4429 0.0381 0.5899 0.028 Uiso 1 1 calc R
C11 C 0.7245(3) 0.12485(16) 0.57276(11) 0.0210(4) Uani 1 1 d .
H11 H 0.8208 0.0745 0.5551 0.025 Uiso 1 1 calc R
C12 C 0.7662(3) 0.23334(15) 0.58309(11) 0.0196(4) Uani 1 1 d .
H12 H 0.8926 0.2693 0.5716 0.023 Uiso 1 1 calc R
C13 C 0.5860(3) 0.27835(15) 0.61349(11) 0.0204(4) Uani 1 1 d .
H13 H 0.5711 0.3501 0.6273 0.025 Uiso 1 1 calc R
C14 C 0.4309(3) 0.19854(16) 0.61987(11) 0.0212(4) Uani 1 1 d .
H14 H 0.2942 0.2073 0.6388 0.025 Uiso 1 1 calc R
N1 N 0.7271(2) 0.22226(11) 0.83604(8) 0.0117(3) Uani 1 1 d .
Cr1 Cr 0.74337(4) 0.15983(2) 0.714722(16) 0.01522(8) Uani 1 1 d .

loop_
_atom_site_aniso_label
_atom_site_aniso_U_11
_atom_site_aniso_U_22
_atom_site_aniso_U_33
_atom_site_aniso_U_23
_atom_site_aniso_U_13
_atom_site_aniso_U_12
C1 0.0149(7) 0.0139(8) 0.0105(7) 0.0003(6) 0.0014(5) -0.0017(6)
C2 0.0177(8) 0.0168(8) 0.0129(7) -0.0021(6) 0.0033(6) -0.0009(7)
C3 0.0161(8) 0.0156(8) 0.0202(8) -0.0020(7) 0.0048(6) 0.0022(7)
C4 0.0125(7) 0.0134(8) 0.0175(7) 0.0016(6) -0.0004(6) 0.0010(6)
C5 0.0126(7) 0.0136(8) 0.0111(7) 0.0009(6) 0.0004(5) -0.0015(6)
C6 0.0104(7) 0.0120(7) 0.0118(7) 0.0009(6) 0.0013(5) -0.0011(6)
C7 0.0134(7) 0.0170(8) 0.0114(7) 0.0031(6) 0.0028(5) 0.0029(6)
C8 0.0139(8) 0.0216(9) 0.0197(8) 0.0034(7) 0.0052(6) 0.0051(7)
C9 0.0256(10) 0.0181(9) 0.0284(10) 0.0016(7) 0.0056(8) -0.0031(7)
C10 0.0259(9) 0.0244(10) 0.0182(8) 0.0000(7) -0.0006(7) -0.0044(8)
C11 0.0252(9) 0.0243(10) 0.0135(7) 0.0004(7) 0.0029(6) 0.0050(8)
C12 0.0210(9) 0.0245(10) 0.0131(7) 0.0067(7) 0.0024(6) -0.0018(7)
C13 0.0252(9) 0.0192(9) 0.0155(8) 0.0057(7) -0.0009(6) 0.0063(7)
C14 0.0163(8) 0.0301(10) 0.0157(8) 0.0038(7) -0.0017(6) 0.0029(8)
N1 0.0117(6) 0.0107(7) 0.0124(6) 0.0012(5) 0.0015(5) 0.0013(5)
Cr1 0.01615(14) 0.01982(15) 0.00907(12) 0.00214(11) 0.00010(9) 0.00496(12)

loop_
_atom_type_symbol
_atom_type_description
_atom_type_scat_dispersion_real
_atom_type_scat_dispersion_imag
_atom_type_scat_source
C C 0.0033 0.0016 'International Tables Vol C Tables 4.2.6.8 and 6.1.1.4'
H H 0.0000 0.0000 'International Tables Vol C Tables 4.2.6.8 and 6.1.1.4'
N N 0.0061 0.0033 'International Tables Vol C Tables 4.2.6.8 and 6.1.1.4'
Cr Cr 0.3209 0.6236 'International Tables Vol C Tables 4.2.6.8 and 6.1.1.4'

loop_
_geom_angle_atom_site_label_1
_geom_angle_atom_site_label_2
_geom_angle_atom_site_label_3
_geom_angle
C2 C1 C6 115.74(15)
C2 C1 Cr1 132.92(12)
C6 C1 Cr1 111.21(12)
C3 C2 C1 122.81(15)
C3 C2 H006 118.6
C1 C2 H006 118.6
C4 C3 C2 119.58(16)
C4 C3 H013 120.2
C2 C3 H013 120.2
C5 C4 C3 119.71(15)
C5 C4 H012 120.1
C3 C4 H012 120.1
C4 C5 C6 119.93(15)
C4 C5 H008 120.0
C6 C5 H008 120.0
C5 C6 C1 122.20(15)
C5 C6 C7 120.50(14)
C1 C6 C7 117.23(14)
N1 C7 C6 110.77(13)
N1 C7 H7A 109.5
C6 C7 H7A 109.5
N1 C7 H7B 109.5
C6 C7 H7B 109.5
H7A C7 H7B 108.1
N1 C8 H8A 109.5
N1 C8 H8B 109.5
H8A C8 H8B 109.5
N1 C8 H8C 109.5
H8A C8 H8C 109.5
H8B C8 H8C 109.5
N1 C9 H9A 109.5
N1 C9 H9B 109.5
H9A C9 H9B 109.5
N1 C9 H9C 109.5
H9A C9 H9C 109.5
H9B C9 H9C 109.5
C14 C10 C11 107.80(18)
C14 C10 Cr1 72.00(10)
C11 C10 Cr1 71.03(10)
C14 C10 H10 126.1
C11 C10 H10 126.1
Cr1 C10 H10 122.6
C12 C11 C10 108.26(17)
C12 C11 Cr1 73.41(10)
C10 C11 Cr1 73.21(10)
C12 C11 H11 125.9
C10 C11 H11 125.9
Cr1 C11 H11 119.3
C13 C12 C11 107.45(17)
C13 C12 Cr1 71.82(10)
C11 C12 Cr1 70.93(10)
C13 C12 H12 126.3
C11 C12 H12 126.3
Cr1 C12 H12 122.7
C12 C13 C14 108.36(17)
C12 C13 Cr1 72.81(10)
C14 C13 Cr1 72.15(10)
C12 C13 H13 125.8
C14 C13 H13 125.8
Cr1 C13 H13 121.0
C10 C14 C13 108.06(17)
C10 C14 Cr1 72.73(11)
C13 C14 Cr1 72.20(10)
C10 C14 H14 126.0
C13 C14 H14 126.0
Cr1 C14 H14 120.9
C8 N1 C9 108.52(14)
C8 N1 C7 109.82(13)
C9 N1 C7 108.40(13)
C8 N1 Cr1 114.90(10)
C9 N1 Cr1 108.04(11)
C7 N1 Cr1 106.99(10)
C1 Cr1 N1 83.32(6)
C1 Cr1 C11 108.03(7)
N1 Cr1 C11 167.69(6)
C1 Cr1 C14 158.96(7)
N1 Cr1 C14 111.22(6)
C11 Cr1 C14 59.33(7)
C1 Cr1 C13 155.42(7)
N1 Cr1 C13 108.46(6)
C11 Cr1 C13 59.23(7)
C14 Cr1 C13 35.64(7)
C1 Cr1 C10 124.56(7)
N1 Cr1 C10 140.22(6)
C11 Cr1 C10 35.76(7)
C14 Cr1 C10 35.27(7)
C13 Cr1 C10 58.99(7)
C1 Cr1 C12 121.79(7)
N1 Cr1 C12 133.98(6)
C11 Cr1 C12 35.66(7)
C14 Cr1 C12 59.19(7)
C13 Cr1 C12 35.37(7)
C10 Cr1 C12 59.18(7)

loop_
_geom_bond_atom_site_label_1
_geom_bond_atom_site_label_2
_geom_bond_distance
C1 C2 1.403(2)
C1 C6 1.415(2)
C1 Cr1 2.0560(17)
C2 C3 1.394(2)
C2 H006 0.9500
C3 C4 1.392(2)
C3 H013 0.9500
C4 C5 1.388(2)
C4 H012 0.9500
C5 C6 1.394(2)
C5 H008 0.9500
C6 C7 1.509(2)
C7 N1 1.486(2)
C7 H7A 0.9900
C7 H7B 0.9900
C8 N1 1.482(2)
C8 H8A 0.9800
C8 H8B 0.9800
C8 H8C 0.9800
C9 N1 1.482(2)
C9 H9A 0.9800
C9 H9B 0.9800
C9 H9C 0.9800
C10 C14 1.403(3)
C10 C11 1.417(3)
C10 Cr1 2.3211(19)
C10 H10 0.9500
C11 C12 1.414(3)
C11 Cr1 2.2928(18)
C11 H11 0.9500
C12 C13 1.409(3)
C12 Cr1 2.3250(17)
C12 H12 0.9500
C13 C14 1.415(3)
C13 Cr1 2.3123(18)
C13 H13 0.9500
C14 Cr1 2.3117(18)
C14 H14 0.9500
N1 Cr1 2.1102(14)

loop_
_geom_torsion_atom_site_label_1
_geom_torsion_atom_site_label_2
_geom_torsion_atom_site_label_3
_geom_torsion_atom_site_label_4
_geom_torsion
C6 C1 C2 C3 0.8(3)
Cr1 C1 C2 C3 176.12(14)
C1 C2 C3 C4 -1.2(3)
C2 C3 C4 C5 -0.1(3)
C3 C4 C5 C6 1.8(3)
C4 C5 C6 C1 -2.2(3)
C4 C5 C6 C7 174.47(15)
C2 C1 C6 C5 0.9(2)
Cr1 C1 C6 C5 -175.38(13)
C2 C1 C6 C7 -175.86(15)
Cr1 C1 C6 C7 7.81(19)
C5 C6 C7 N1 153.66(15)
C1 C6 C7 N1 -29.5(2)
C14 C10 C11 C12 -2.5(2)
Cr1 C10 C11 C12 -65.57(12)
C14 C10 C11 Cr1 63.03(13)
C10 C11 C12 C13 2.5(2)
Cr1 C11 C12 C13 -62.96(12)
C10 C11 C12 Cr1 65.44(13)
C11 C12 C13 C14 -1.5(2)
Cr1 C12 C13 C14 -63.85(12)
C11 C12 C13 Cr1 62.37(12)
C11 C10 C14 C13 1.6(2)
Cr1 C10 C14 C13 64.02(12)
C11 C10 C14 Cr1 -62.40(13)
C12 C13 C14 C10 -0.1(2)
Cr1 C13 C14 C10 -64.37(13)
C12 C13 C14 Cr1 64.28(12)
C6 C7 N1 C8 159.89(14)
C6 C7 N1 C9 -81.71(17)
C6 C7 N1 Cr1 34.58(15)
C2 C1 Cr1 N1 -165.69(18)
C6 C1 Cr1 N1 9.79(12)
C2 C1 Cr1 C11 9.41(19)
C6 C1 Cr1 C11 -175.10(12)
C2 C1 Cr1 C14 59.0(3)
C6 C1 Cr1 C14 -125.51(18)
C2 C1 Cr1 C13 -45.0(3)
C6 C1 Cr1 C13 130.48(16)
C2 C1 Cr1 C10 45.1(2)
C6 C1 Cr1 C10 -139.40(12)
C2 C1 Cr1 C12 -27.1(2)
C6 C1 Cr1 C12 148.37(11)
C8 N1 Cr1 C1 -146.94(12)
C9 N1 Cr1 C1 91.77(12)
C7 N1 Cr1 C1 -24.75(11)
C8 N1 Cr1 C11 55.4(3)
C9 N1 Cr1 C11 -65.9(3)
C7 N1 Cr1 C11 177.6(3)
C8 N1 Cr1 C14 17.35(14)
C9 N1 Cr1 C14 -103.94(12)
C7 N1 Cr1 C14 139.54(11)
C8 N1 Cr1 C13 55.21(13)
C9 N1 Cr1 C13 -66.07(12)
C7 N1 Cr1 C13 177.40(10)
C8 N1 Cr1 C10 -8.18(17)
C9 N1 Cr1 C10 -129.47(13)
C7 N1 Cr1 C10 114.01(12)
C8 N1 Cr1 C12 84.46(14)
C9 N1 Cr1 C12 -36.83(14)
C7 N1 Cr1 C12 -153.35(10)
C12 C11 Cr1 C1 -119.77(11)
C10 C11 Cr1 C1 124.67(12)
C12 C11 Cr1 N1 36.8(3)
C10 C11 Cr1 N1 -78.7(3)
C12 C11 Cr1 C14 78.76(12)
C10 C11 Cr1 C14 -36.80(12)
C12 C11 Cr1 C13 37.04(11)
C10 C11 Cr1 C13 -78.51(12)
C12 C11 Cr1 C10 115.55(17)
C10 C11 Cr1 C12 -115.55(16)
C10 C14 Cr1 C1 -20.0(2)
C13 C14 Cr1 C1 -136.18(18)
C10 C14 Cr1 N1 -151.48(11)
C13 C14 Cr1 N1 92.37(11)
C10 C14 Cr1 C11 37.32(11)
C13 C14 Cr1 C11 -78.84(12)
C10 C14 Cr1 C13 116.15(16)
C13 C14 Cr1 C10 -116.15(16)
C10 C14 Cr1 C12 79.05(12)
C13 C14 Cr1 C12 -37.10(11)
C12 C13 Cr1 C1 26.8(2)
C14 C13 Cr1 C1 143.30(16)
C12 C13 Cr1 N1 142.60(11)
C14 C13 Cr1 N1 -100.92(11)
C12 C13 Cr1 C11 -37.35(11)
C14 C13 Cr1 C11 79.13(12)
C12 C13 Cr1 C14 -116.49(16)
C12 C13 Cr1 C10 -79.28(12)
C14 C13 Cr1 C10 37.21(11)
C14 C13 Cr1 C12 116.49(16)
C14 C10 Cr1 C1 171.42(11)
C11 C10 Cr1 C1 -71.73(14)
C14 C10 Cr1 N1 44.08(16)
C11 C10 Cr1 N1 160.93(11)
C14 C10 Cr1 C11 -116.85(17)
C11 C10 Cr1 C14 116.85(17)
C14 C10 Cr1 C13 -37.61(11)
C11 C10 Cr1 C13 79.24(12)
C14 C10 Cr1 C12 -79.08(12)
C11 C10 Cr1 C12 37.76(11)
C13 C12 Cr1 C1 -167.25(11)
C11 C12 Cr1 C1 76.17(13)
C13 C12 Cr1 N1 -53.19(14)
C11 C12 Cr1 N1 -169.77(10)
C13 C12 Cr1 C11 116.58(16)
C13 C12 Cr1 C14 37.40(11)
C11 C12 Cr1 C14 -79.19(12)
C11 C12 Cr1 C13 -116.58(16)
C13 C12 Cr1 C10 78.71(12)
C11 C12 Cr1 C10 -37.88(11)
